data_7153162
loop_
_publ_author_name
'Schiessl, Katharina'
'Roller, Alexander'
'Hammerschmidt, Friedrich'

_publ_section_title
;
 Determination of absolute configuration of the phosphonic acid moiety of
 fosfazinomycins.
;
_journal_issue 42
_journal_name_full 'Organic &amp; biomolecular chemistry'
_journal_page_first 7420
_journal_page_last 7426
_journal_paper_doi 10.1039/c3ob41574k
_journal_volume 11
_journal_year 2013
_chemical_absolute_configuration ad
_chemical_formula_moiety '2(C18 H19 O6 P), C H2 Cl2'
_chemical_formula_sum 'C18.5 H20 Cl O6 P'
_chemical_formula_weight 404.76
_chemical_name_systematic
; 
Methyl (2R)-hydroxy-2-(2-oxo-(4R),(6R)-diphenyl-1,3,2-dioxaphosphorinan-2-yl) acetate 
;
_space_group_IT_number 4
_symmetry_cell_setting monoclinic
_symmetry_space_group_name_Hall 'P 2yb'
_symmetry_space_group_name_H-M 'P 1 21 1'
_atom_sites_solution_hydrogens geom
_atom_sites_solution_primary direct
_atom_sites_solution_secondary difmap
_audit_creation_method SHELXL-97
_cell_angle_alpha 90.00
_cell_angle_beta 94.287(2)
_cell_angle_gamma 90.00
_cell_formula_units_Z 4
_cell_length_a 10.9242(3)
_cell_length_b 9.4730(3)
_cell_length_c 18.5505(6)
_cell_measurement_reflns_used 9952
_cell_measurement_temperature 150(2)
_cell_measurement_theta_max 29.99
_cell_measurement_theta_min 2.42
_cell_volume 1914.33(10)
_computing_cell_refinement 'Bruker SAINT'
_computing_data_collection 'Bruker APEX2'
_computing_data_reduction 'Bruker SAINT'
_computing_molecular_graphics 'Bruker SHELXTL'
_computing_publication_material 'Bruker SHELXTL'
_computing_structure_refinement 'SHELXL-97 (Sheldrick, 2008)'
_computing_structure_solution 'SHELXS-97 (Sheldrick, 2008)'
_diffrn_ambient_temperature 150(2)
_diffrn_measured_fraction_theta_full 0.996
_diffrn_measured_fraction_theta_max 0.996
_diffrn_measurement_device_type 'Bruker X8 APEXII CCD'
_diffrn_measurement_method '\f and \w scans'
_diffrn_radiation_monochromator graphite
_diffrn_radiation_source 'fine-focus sealed tube'
_diffrn_radiation_type MoK\a
_diffrn_radiation_wavelength 0.71073
_diffrn_reflns_av_R_equivalents 0.0322
_diffrn_reflns_av_sigmaI/netI 0.0345
_diffrn_reflns_limit_h_max 15
_diffrn_reflns_limit_h_min -15
_diffrn_reflns_limit_k_max 13
_diffrn_reflns_limit_k_min -13
_diffrn_reflns_limit_l_max 26
_diffrn_reflns_limit_l_min -26
_diffrn_reflns_number 36832
_diffrn_reflns_theta_full 30.11
_diffrn_reflns_theta_max 30.11
_diffrn_reflns_theta_min 1.87
_exptl_absorpt_coefficient_mu 0.315
_exptl_absorpt_correction_T_max 0.9254
_exptl_absorpt_correction_T_min 0.8334
_exptl_absorpt_correction_type multi-scan
_exptl_absorpt_process_details SADABS
_exptl_crystal_colour colourless
_exptl_crystal_density_diffrn 1.404
_exptl_crystal_density_method 'not measured'
_exptl_crystal_description block
_exptl_crystal_F_000 844
_exptl_crystal_size_max 0.60
_exptl_crystal_size_mid 0.25
_exptl_crystal_size_min 0.25
_refine_diff_density_max 0.344
_refine_diff_density_min -0.306
_refine_diff_density_rms 0.047
_refine_ls_abs_structure_details 'Flack H D (1983), Acta Cryst. A39, 876-881'
_refine_ls_abs_structure_Flack 0.00(4)
_refine_ls_extinction_method none
_refine_ls_goodness_of_fit_ref 1.022
_refine_ls_hydrogen_treatment constr
_refine_ls_matrix_type full
_refine_ls_number_parameters 480
_refine_ls_number_reflns 11113
_refine_ls_number_restraints 1
_refine_ls_restrained_S_all 1.022
_refine_ls_R_factor_all 0.0413
_refine_ls_R_factor_gt 0.0350
_refine_ls_shift/su_max 0.001
_refine_ls_shift/su_mean 0.000
_refine_ls_structure_factor_coef Fsqd
_refine_ls_weighting_details 'calc w=1/[\s^2^(Fo^2^)+(0.0495P)^2^+0.2669P] where P=(Fo^2^+2Fc^2^)/3'
_refine_ls_weighting_scheme calc
_refine_ls_wR_factor_gt 0.0866
_refine_ls_wR_factor_ref 0.0907
_reflns_number_gt 10031
_reflns_number_total 11113
_reflns_threshold_expression >2sigma(I)
_cod_data_source_file c3ob41574k.txt
_cod_data_source_block KASC192B
_cod_original_sg_symbol_H-M P21
_cod_database_code 7153162

loop_
_symmetry_equiv_pos_as_xyz
'x, y, z'
'-x, y+1/2, -z'

loop_
_atom_site_label
_atom_site_type_symbol
_atom_site_fract_x
_atom_site_fract_y
_atom_site_fract_z
_atom_site_U_iso_or_equiv
_atom_site_adp_type
_atom_site_occupancy
_atom_site_symmetry_multiplicity
_atom_site_calc_flag
_atom_site_refinement_flags
P1 P 0.87789(4) 0.82053(4) 0.97750(2) 0.01803(8) Uani 1 1 d .
O1 O 0.73794(10) 0.80771(13) 0.95339(6) 0.0229(2) Uani 1 1 d .
O2 O 0.90403(11) 0.72076(13) 1.04382(6) 0.0233(2) Uani 1 1 d .
O3 O 0.91883(11) 0.96534(13) 0.99301(6) 0.0248(2) Uani 1 1 d .
O4 O 0.94140(12) 0.59532(13) 0.90155(7) 0.0276(3) Uani 1 1 d .
H40 H 0.9828 0.5577 0.9364 0.041 Uiso 1 1 calc R
O5 O 0.84054(13) 0.74515(15) 0.78875(7) 0.0344(3) Uani 1 1 d .
O6 O 0.95932(12) 0.92964(14) 0.82257(7) 0.0291(3) Uani 1 1 d .
C1 C 0.71992(16) 0.57944(18) 1.01013(9) 0.0241(3) Uani 1 1 d .
H1A H 0.7478 0.5358 0.9657 0.029 Uiso 1 1 calc R
H1B H 0.6616 0.5136 1.0309 0.029 Uiso 1 1 calc R
C2 C 0.65481(14) 0.71684(18) 0.99074(9) 0.0221(3) Uani 1 1 d .
H2 H 0.6320 0.7647 1.0359 0.026 Uiso 1 1 calc R
C3 C 0.54150(16) 0.6940(2) 0.94123(10) 0.0267(3) Uani 1 1 d .
C4 C 0.43021(18) 0.6807(3) 0.97092(12) 0.0409(5) Uani 1 1 d .
H4 H 0.4248 0.6967 1.0211 0.049 Uiso 1 1 calc R
C5 C 0.32596(19) 0.6439(3) 0.92754(14) 0.0498(6) Uani 1 1 d .
H5 H 0.2500 0.6314 0.9486 0.060 Uiso 1 1 calc R
C6 C 0.3319(2) 0.6256(3) 0.85502(15) 0.0508(6) Uani 1 1 d .
H6 H 0.2601 0.6025 0.8253 0.061 Uiso 1 1 calc R
C7 C 0.4429(2) 0.6408(4) 0.82499(14) 0.0651(8) Uani 1 1 d .
H7 H 0.4479 0.6265 0.7746 0.078 Uiso 1 1 calc R
C8 C 0.5468(2) 0.6767(4) 0.86796(12) 0.0545(7) Uani 1 1 d .
H8 H 0.6226 0.6896 0.8468 0.065 Uiso 1 1 calc R
C9 C 0.83035(15) 0.60140(17) 1.06447(9) 0.0220(3) Uani 1 1 d .
H9 H 0.8826 0.5147 1.0645 0.026 Uiso 1 1 calc R
C10 C 0.79342(15) 0.62479(19) 1.14059(9) 0.0236(3) Uani 1 1 d .
C11 C 0.7987(2) 0.7539(2) 1.17394(10) 0.0368(4) Uani 1 1 d .
H11 H 0.8285 0.8338 1.1497 0.044 Uiso 1 1 calc R
C12 C 0.7603(2) 0.7674(3) 1.24350(12) 0.0489(6) Uani 1 1 d .
H12 H 0.7637 0.8569 1.2666 0.059 Uiso 1 1 calc R
C13 C 0.7173(2) 0.6521(3) 1.27901(10) 0.0442(5) Uani 1 1 d .
H13 H 0.6903 0.6623 1.3262 0.053 Uiso 1 1 calc R
C14 C 0.71357(19) 0.5220(3) 1.24593(11) 0.0397(5) Uani 1 1 d .
H14 H 0.6856 0.4417 1.2706 0.048 Uiso 1 1 calc R
C15 C 0.75068(18) 0.5086(2) 1.17657(10) 0.0316(4) Uani 1 1 d .
H15 H 0.7468 0.4191 1.1534 0.038 Uiso 1 1 calc R
C16 C 0.95812(15) 0.74202(17) 0.90405(8) 0.0207(3) Uani 1 1 d .
H16 H 1.0478 0.7628 0.9123 0.025 Uiso 1 1 calc R
P2 P 0.56958(4) 0.38013(4) 0.58414(2) 0.01820(8) Uani 1 1 d .
O7 O 0.70008(10) 0.31898(13) 0.57468(6) 0.0227(2) Uani 1 1 d .
O8 O 0.57490(10) 0.46098(13) 0.65800(6) 0.0213(2) Uani 1 1 d .
O9 O 0.47207(11) 0.27360(13) 0.57671(6) 0.0244(2) Uani 1 1 d .
O10 O 0.64067(11) 0.61407(13) 0.52623(7) 0.0252(3) Uani 1 1 d .
H10 H 0.6241 0.6864 0.5011 0.038 Uiso 1 1 calc R
O11 O 0.62129(12) 0.43950(16) 0.40471(7) 0.0324(3) Uani 1 1 d .
O12 O 0.42023(12) 0.41757(14) 0.42040(6) 0.0285(3) Uani 1 1 d .
C17 C 0.91084(15) 0.80317(18) 0.83120(8) 0.0215(3) Uani 1 1 d .
C18 C 0.9251(2) 1.0015(2) 0.75525(10) 0.0340(4) Uani 1 1 d .
H18A H 0.9663 1.0934 0.7550 0.051 Uiso 1 1 calc R
H18B H 0.8360 1.0154 0.7504 0.051 Uiso 1 1 calc R
H18C H 0.9499 0.9444 0.7148 0.051 Uiso 1 1 calc R
C19 C 0.79716(15) 0.47966(19) 0.66497(9) 0.0241(3) Uani 1 1 d .
H19A H 0.7899 0.5627 0.6325 0.029 Uiso 1 1 calc R
H19B H 0.8709 0.4930 0.6986 0.029 Uiso 1 1 calc R
C20 C 0.81319(14) 0.34846(18) 0.62042(9) 0.0232(3) Uani 1 1 d .
H20 H 0.8290 0.2671 0.6542 0.028 Uiso 1 1 calc R
C21 C 0.91877(15) 0.3593(2) 0.57331(9) 0.0271(4) Uani 1 1 d .
C22 C 0.90995(19) 0.4370(3) 0.51013(11) 0.0378(4) Uani 1 1 d .
H22 H 0.8354 0.4836 0.4950 0.045 Uiso 1 1 calc R
C23 C 1.0106(2) 0.4469(3) 0.46874(12) 0.0444(5) Uani 1 1 d .
H23 H 1.0043 0.4994 0.4250 0.053 Uiso 1 1 calc R
C24 C 1.1187(2) 0.3815(3) 0.49069(13) 0.0492(6) Uani 1 1 d .
H24 H 1.1863 0.3859 0.4614 0.059 Uiso 1 1 calc R
C25 C 1.1294(2) 0.3108(3) 0.55395(15) 0.0536(6) Uani 1 1 d .
H25 H 1.2056 0.2692 0.5702 0.064 Uiso 1 1 calc R
C26 C 1.02946(19) 0.2985(3) 0.59534(12) 0.0430(5) Uani 1 1 d .
H26 H 1.0376 0.2473 0.6395 0.052 Uiso 1 1 calc R
C27 C 0.68452(15) 0.47151(17) 0.70796(8) 0.0212(3) Uani 1 1 d .
H27 H 0.6791 0.5620 0.7353 0.025 Uiso 1 1 calc R
C28 C 0.68752(15) 0.35167(17) 0.76229(8) 0.0216(3) Uani 1 1 d .
C29 C 0.78272(18) 0.3513(2) 0.81691(10) 0.0323(4) Uani 1 1 d .
H29 H 0.8417 0.4251 0.8196 0.039 Uiso 1 1 calc R
C30 C 0.79079(19) 0.2429(3) 0.86715(10) 0.0378(5) Uani 1 1 d .
H30 H 0.8565 0.2419 0.9037 0.045 Uiso 1 1 calc R
C31 C 0.70483(19) 0.1371(2) 0.86465(10) 0.0356(4) Uani 1 1 d .
H31 H 0.7111 0.0629 0.8992 0.043 Uiso 1 1 calc R
C32 C 0.60926(19) 0.1390(2) 0.81172(10) 0.0345(4) Uani 1 1 d .
H32 H 0.5489 0.0666 0.8103 0.041 Uiso 1 1 calc R
C33 C 0.60050(17) 0.2462(2) 0.76032(9) 0.0283(4) Uani 1 1 d .
H33 H 0.5346 0.2467 0.7239 0.034 Uiso 1 1 calc R
C34 C 0.54395(15) 0.51687(17) 0.51630(9) 0.0200(3) Uani 1 1 d .
H34 H 0.4651 0.5662 0.5242 0.024 Uiso 1 1 calc R
C35 C 0.53505(15) 0.45376(17) 0.44079(8) 0.0218(3) Uani 1 1 d .
C36 C 0.4027(2) 0.3538(2) 0.34916(10) 0.0384(5) Uani 1 1 d .
H36A H 0.3157 0.3306 0.3387 0.058 Uiso 1 1 calc R
H36B H 0.4519 0.2675 0.3479 0.058 Uiso 1 1 calc R
H36C H 0.4285 0.4204 0.3128 0.058 Uiso 1 1 calc R
Cl1 Cl 0.30858(5) 0.58733(6) 0.63986(3) 0.04219(13) Uani 1 1 d .
Cl2 Cl 0.07976(6) 0.68734(7) 0.69051(4) 0.05988(18) Uani 1 1 d .
C37 C 0.17428(19) 0.6853(3) 0.61801(13) 0.0433(5) Uani 1 1 d .
H37A H 0.1965 0.7834 0.6058 0.052 Uiso 1 1 calc R
H37B H 0.1289 0.6434 0.5750 0.052 Uiso 1 1 calc R

loop_
_atom_site_aniso_label
_atom_site_aniso_U_11
_atom_site_aniso_U_22
_atom_site_aniso_U_33
_atom_site_aniso_U_23
_atom_site_aniso_U_13
_atom_site_aniso_U_12
P1 0.01827(17) 0.01754(17) 0.01832(17) 0.00070(15) 0.00166(13) -0.00176(15)
O1 0.0180(5) 0.0245(6) 0.0261(6) 0.0053(5) 0.0004(4) -0.0025(5)
O2 0.0221(5) 0.0269(6) 0.0203(5) 0.0043(5) -0.0009(4) -0.0031(5)
O3 0.0275(6) 0.0215(5) 0.0256(6) -0.0017(5) 0.0034(5) -0.0043(5)
O4 0.0372(7) 0.0185(6) 0.0265(6) -0.0015(5) -0.0017(5) 0.0015(5)
O5 0.0402(8) 0.0382(7) 0.0236(6) 0.0012(5) -0.0056(5) -0.0104(6)
O6 0.0348(7) 0.0270(6) 0.0253(6) 0.0061(5) 0.0000(5) -0.0052(5)
C1 0.0273(8) 0.0214(7) 0.0239(8) 0.0006(6) 0.0041(6) -0.0055(6)
C2 0.0190(7) 0.0256(8) 0.0221(8) -0.0001(6) 0.0042(6) -0.0046(6)
C3 0.0209(8) 0.0299(9) 0.0290(9) -0.0005(7) -0.0003(6) -0.0032(7)
C4 0.0245(9) 0.0631(14) 0.0353(10) 0.0163(10) 0.0040(7) -0.0037(9)
C5 0.0213(9) 0.0611(15) 0.0663(15) 0.0218(13) -0.0024(9) -0.0096(10)
C6 0.0327(11) 0.0498(14) 0.0662(16) -0.0032(12) -0.0203(10) -0.0086(10)
C7 0.0431(13) 0.106(2) 0.0445(13) -0.0257(15) -0.0087(10) -0.0105(15)
C8 0.0294(10) 0.100(2) 0.0343(11) -0.0216(13) 0.0017(8) -0.0107(12)
C9 0.0257(8) 0.0198(7) 0.0212(7) 0.0037(6) 0.0063(6) 0.0004(6)
C10 0.0226(8) 0.0293(9) 0.0192(7) 0.0041(6) 0.0042(6) 0.0063(6)
C11 0.0541(12) 0.0309(9) 0.0258(9) 0.0014(8) 0.0052(8) 0.0083(9)
C12 0.0683(16) 0.0493(13) 0.0297(10) -0.0104(9) 0.0080(10) 0.0181(12)
C13 0.0394(11) 0.0736(16) 0.0206(9) 0.0041(10) 0.0081(8) 0.0152(11)
C14 0.0330(10) 0.0593(14) 0.0277(10) 0.0134(9) 0.0089(8) 0.0008(10)
C15 0.0304(9) 0.0360(10) 0.0292(9) 0.0078(8) 0.0075(7) 0.0013(8)
C16 0.0223(7) 0.0207(7) 0.0191(7) -0.0001(6) 0.0017(6) -0.0007(6)
P2 0.01914(18) 0.01869(17) 0.01678(17) 0.00064(15) 0.00137(14) -0.00045(15)
O7 0.0206(5) 0.0230(5) 0.0245(5) -0.0042(5) 0.0011(4) 0.0031(5)
O8 0.0189(5) 0.0261(6) 0.0188(5) -0.0017(4) 0.0002(4) 0.0024(5)
O9 0.0254(6) 0.0256(6) 0.0217(6) 0.0027(5) -0.0009(4) -0.0060(5)
O10 0.0277(6) 0.0188(6) 0.0288(6) 0.0053(5) -0.0004(5) -0.0046(5)
O11 0.0313(7) 0.0428(8) 0.0241(6) 0.0010(6) 0.0095(5) 0.0053(6)
O12 0.0286(6) 0.0367(7) 0.0199(6) -0.0016(5) 0.0001(5) -0.0061(5)
C17 0.0210(7) 0.0253(8) 0.0185(7) -0.0001(6) 0.0040(5) 0.0008(6)
C18 0.0438(11) 0.0323(10) 0.0264(9) 0.0118(7) 0.0048(8) 0.0037(8)
C19 0.0224(8) 0.0273(8) 0.0226(8) -0.0002(6) 0.0021(6) -0.0034(6)
C20 0.0181(7) 0.0274(8) 0.0240(7) 0.0019(6) 0.0000(6) 0.0022(6)
C21 0.0218(8) 0.0318(9) 0.0281(8) -0.0025(7) 0.0046(6) 0.0022(7)
C22 0.0283(9) 0.0510(12) 0.0347(10) 0.0040(9) 0.0069(7) 0.0025(9)
C23 0.0393(11) 0.0595(14) 0.0361(11) 0.0013(10) 0.0150(9) -0.0020(11)
C24 0.0291(10) 0.0705(16) 0.0504(13) -0.0086(13) 0.0183(9) -0.0003(11)
C25 0.0269(10) 0.0741(17) 0.0608(15) 0.0047(14) 0.0113(9) 0.0146(12)
C26 0.0310(10) 0.0549(14) 0.0442(11) 0.0071(10) 0.0091(8) 0.0116(10)
C27 0.0224(7) 0.0226(7) 0.0181(7) -0.0031(6) -0.0011(6) -0.0021(6)
C28 0.0221(7) 0.0262(8) 0.0167(7) -0.0008(6) 0.0025(5) 0.0027(6)
C29 0.0296(9) 0.0396(11) 0.0267(8) -0.0049(7) -0.0044(7) 0.0000(8)
C30 0.0352(10) 0.0553(13) 0.0220(8) 0.0029(8) -0.0033(7) 0.0117(9)
C31 0.0415(11) 0.0411(11) 0.0252(9) 0.0093(8) 0.0096(7) 0.0174(9)
C32 0.0363(10) 0.0356(10) 0.0322(9) 0.0067(8) 0.0071(8) -0.0036(8)
C33 0.0252(8) 0.0360(9) 0.0235(8) 0.0035(7) 0.0007(6) -0.0036(7)
C34 0.0194(7) 0.0209(7) 0.0197(7) 0.0018(6) 0.0017(6) 0.0002(6)
C35 0.0245(8) 0.0216(7) 0.0194(7) 0.0041(6) 0.0026(6) 0.0020(6)
C36 0.0494(12) 0.0446(12) 0.0200(8) -0.0042(8) -0.0058(8) -0.0069(9)
Cl1 0.0325(2) 0.0511(3) 0.0442(3) 0.0058(2) 0.0107(2) 0.0085(2)
Cl2 0.0407(3) 0.0590(4) 0.0835(5) -0.0207(3) 0.0286(3) -0.0031(3)
C37 0.0302(10) 0.0452(12) 0.0549(14) 0.0011(10) 0.0073(9) 0.0063(9)

loop_
_atom_type_symbol
_atom_type_description
_atom_type_scat_dispersion_real
_atom_type_scat_dispersion_imag
_atom_type_scat_source
C C 0.0033 0.0016 'International Tables Vol C Tables 4.2.6.8 and 6.1.1.4'
H H 0.0000 0.0000 'International Tables Vol C Tables 4.2.6.8 and 6.1.1.4'
O O 0.0106 0.0060 'International Tables Vol C Tables 4.2.6.8 and 6.1.1.4'
P P 0.1023 0.0942 'International Tables Vol C Tables 4.2.6.8 and 6.1.1.4'
Cl Cl 0.1484 0.1585 'International Tables Vol C Tables 4.2.6.8 and 6.1.1.4'

loop_
_geom_angle_atom_site_label_1
_geom_angle_atom_site_label_2
_geom_angle_atom_site_label_3
_geom_angle
O3 P1 O2 112.16(7)
O3 P1 O1 113.96(7)
O2 P1 O1 107.19(6)
O3 P1 C16 111.73(7)
O2 P1 C16 105.72(7)
O1 P1 C16 105.50(7)
C2 O1 P1 122.55(10)
C9 O2 P1 127.27(10)
C16 O4 H40 109.5
C17 O6 C18 116.75(14)
C2 C1 C9 111.94(14)
C2 C1 H1A 109.2
C9 C1 H1A 109.2
C2 C1 H1B 109.2
C9 C1 H1B 109.2
H1A C1 H1B 107.9
O1 C2 C3 107.92(13)
O1 C2 C1 108.74(13)
C3 C2 C1 111.91(14)
O1 C2 H2 109.4
C3 C2 H2 109.4
C1 C2 H2 109.4
C8 C3 C4 119.23(18)
C8 C3 C2 121.89(16)
C4 C3 C2 118.73(17)
C3 C4 C5 120.1(2)
C3 C4 H4 120.0
C5 C4 H4 120.0
C6 C5 C4 120.4(2)
C6 C5 H5 119.8
C4 C5 H5 119.8
C5 C6 C7 119.6(2)
C5 C6 H6 120.2
C7 C6 H6 120.2
C6 C7 C8 120.2(2)
C6 C7 H7 119.9
C8 C7 H7 119.9
C3 C8 C7 120.5(2)
C3 C8 H8 119.8
C7 C8 H8 119.8
O2 C9 C10 108.84(13)
O2 C9 C1 110.93(13)
C10 C9 C1 112.53(14)
O2 C9 H9 108.1
C10 C9 H9 108.1
C1 C9 H9 108.1
C11 C10 C15 119.73(17)
C11 C10 C9 123.14(16)
C15 C10 C9 117.12(16)
C10 C11 C12 119.7(2)
C10 C11 H11 120.2
C12 C11 H11 120.2
C13 C12 C11 120.6(2)
C13 C12 H12 119.7
C11 C12 H12 119.7
C12 C13 C14 119.82(18)
C12 C13 H13 120.1
C14 C13 H13 120.1
C13 C14 C15 119.7(2)
C13 C14 H14 120.1
C15 C14 H14 120.1
C14 C15 C10 120.5(2)
C14 C15 H15 119.7
C10 C15 H15 119.7
O4 C16 C17 108.22(13)
O4 C16 P1 111.02(11)
C17 C16 P1 110.85(11)
O4 C16 H16 108.9
C17 C16 H16 108.9
P1 C16 H16 108.9
O9 P2 O7 113.40(7)
O9 P2 O8 113.44(7)
O7 P2 O8 107.78(6)
O9 P2 C34 110.67(7)
O7 P2 C34 106.38(7)
O8 P2 C34 104.56(7)
C20 O7 P2 126.79(10)
C27 O8 P2 124.25(10)
C34 O10 H10 109.5
C35 O12 C36 115.11(14)
O5 C17 O6 125.51(16)
O5 C17 C16 124.69(16)
O6 C17 C16 109.80(14)
O6 C18 H18A 109.5
O6 C18 H18B 109.5
H18A C18 H18B 109.5
O6 C18 H18C 109.5
H18A C18 H18C 109.5
H18B C18 H18C 109.5
C20 C19 C27 112.18(14)
C20 C19 H19A 109.2
C27 C19 H19A 109.2
C20 C19 H19B 109.2
C27 C19 H19B 109.2
H19A C19 H19B 107.9
O7 C20 C21 108.99(13)
O7 C20 C19 110.18(13)
C21 C20 C19 112.83(14)
O7 C20 H20 108.2
C21 C20 H20 108.2
C19 C20 H20 108.2
C26 C21 C22 118.68(18)
C26 C21 C20 119.71(17)
C22 C21 C20 121.47(16)
C21 C22 C23 119.8(2)
C21 C22 H22 120.1
C23 C22 H22 120.1
C24 C23 C22 120.4(2)
C24 C23 H23 119.8
C22 C23 H23 119.8
C25 C24 C23 120.02(19)
C25 C24 H24 120.0
C23 C24 H24 120.0
C24 C25 C26 120.2(2)
C24 C25 H25 119.9
C26 C25 H25 119.9
C21 C26 C25 120.8(2)
C21 C26 H26 119.6
C25 C26 H26 119.6
O8 C27 C28 110.25(13)
O8 C27 C19 109.16(12)
C28 C27 C19 114.15(14)
O8 C27 H27 107.7
C28 C27 H27 107.7
C19 C27 H27 107.7
C33 C28 C29 119.49(16)
C33 C28 C27 122.99(14)
C29 C28 C27 117.51(15)
C30 C29 C28 119.78(19)
C30 C29 H29 120.1
C28 C29 H29 120.1
C31 C30 C29 120.66(18)
C31 C30 H30 119.7
C29 C30 H30 119.7
C30 C31 C32 119.63(18)
C30 C31 H31 120.2
C32 C31 H31 120.2
C31 C32 C33 120.48(19)
C31 C32 H32 119.8
C33 C32 H32 119.8
C28 C33 C32 119.94(17)
C28 C33 H33 120.0
C32 C33 H33 120.0
O10 C34 C35 112.01(13)
O10 C34 P2 107.58(11)
C35 C34 P2 110.77(11)
O10 C34 H34 108.8
C35 C34 H34 108.8
P2 C34 H34 108.8
O11 C35 O12 125.08(16)
O11 C35 C34 123.93(15)
O12 C35 C34 110.99(13)
O12 C36 H36A 109.5
O12 C36 H36B 109.5
H36A C36 H36B 109.5
O12 C36 H36C 109.5
H36A C36 H36C 109.5
H36B C36 H36C 109.5
Cl2 C37 Cl1 110.95(13)
Cl2 C37 H37A 109.4
Cl1 C37 H37A 109.4
Cl2 C37 H37B 109.4
Cl1 C37 H37B 109.4
H37A C37 H37B 108.0

loop_
_geom_bond_atom_site_label_1
_geom_bond_atom_site_label_2
_geom_bond_distance
P1 O3 1.4647(13)
P1 O2 1.5607(12)
P1 O1 1.5652(11)
P1 C16 1.8321(16)
O1 C2 1.4628(19)
O2 C9 1.456(2)
O4 C16 1.402(2)
O4 H40 0.8400
O5 C17 1.192(2)
O6 C17 1.324(2)
O6 C18 1.447(2)
C1 C2 1.514(2)
C1 C9 1.527(2)
C1 H1A 0.9900
C1 H1B 0.9900
C2 C3 1.501(2)
C2 H2 1.0000
C3 C8 1.375(3)
C3 C4 1.378(3)
C4 C5 1.389(3)
C4 H4 0.9500
C5 C6 1.363(4)
C5 H5 0.9500
C6 C7 1.379(4)
C6 H6 0.9500
C7 C8 1.380(3)
C7 H7 0.9500
C8 H8 0.9500
C9 C10 1.514(2)
C9 H9 1.0000
C10 C11 1.370(3)
C10 C15 1.386(3)
C11 C12 1.393(3)
C11 H11 0.9500
C12 C13 1.376(4)
C12 H12 0.9500
C13 C14 1.376(4)
C13 H13 0.9500
C14 C15 1.383(3)
C14 H14 0.9500
C15 H15 0.9500
C16 C17 1.525(2)
C16 H16 1.0000
P2 O9 1.4664(12)
P2 O7 1.5608(12)
P2 O8 1.5670(12)
P2 C34 1.8131(16)
O7 C20 1.4725(19)
O8 C27 1.4619(19)
O10 C34 1.403(2)
O10 H10 0.8400
O11 C35 1.203(2)
O12 C35 1.328(2)
O12 C36 1.453(2)
C18 H18A 0.9800
C18 H18B 0.9800
C18 H18C 0.9800
C19 C20 1.510(2)
C19 C27 1.518(2)
C19 H19A 0.9900
C19 H19B 0.9900
C20 C21 1.502(2)
C20 H20 1.0000
C21 C26 1.374(3)
C21 C22 1.381(3)
C22 C23 1.391(3)
C22 H22 0.9500
C23 C24 1.368(3)
C23 H23 0.9500
C24 C25 1.349(4)
C24 H24 0.9500
C25 C26 1.385(3)
C25 H25 0.9500
C26 H26 0.9500
C27 C28 1.517(2)
C27 H27 1.0000
C28 C33 1.378(2)
C28 C29 1.397(2)
C29 C30 1.385(3)
C29 H29 0.9500
C30 C31 1.372(3)
C30 H30 0.9500
C31 C32 1.379(3)
C31 H31 0.9500
C32 C33 1.391(3)
C32 H32 0.9500
C33 H33 0.9500
C34 C35 1.519(2)
C34 H34 1.0000
C36 H36A 0.9800
C36 H36B 0.9800
C36 H36C 0.9800
Cl1 C37 1.758(2)
Cl2 C37 1.756(2)
C37 H37A 0.9900
C37 H37B 0.9900

loop_
_geom_torsion_atom_site_label_1
_geom_torsion_atom_site_label_2
_geom_torsion_atom_site_label_3
_geom_torsion_atom_site_label_4
_geom_torsion
O3 P1 O1 C2 -124.02(12)
O2 P1 O1 C2 0.71(14)
C16 P1 O1 C2 113.05(13)
O3 P1 O2 C9 146.43(13)
O1 P1 O2 C9 20.62(14)
C16 P1 O2 C9 -91.57(14)
P1 O1 C2 C3 -162.24(12)
P1 O1 C2 C1 -40.65(17)
C9 C1 C2 O1 64.71(17)
C9 C1 C2 C3 -176.17(14)
O1 C2 C3 C8 38.3(3)
C1 C2 C3 C8 -81.3(3)
O1 C2 C3 C4 -146.18(18)
C1 C2 C3 C4 94.2(2)
C8 C3 C4 C5 2.9(4)
C2 C3 C4 C5 -172.8(2)
C3 C4 C5 C6 -2.3(4)
C4 C5 C6 C7 1.4(4)
C5 C6 C7 C8 -1.1(5)
C4 C3 C8 C7 -2.6(4)
C2 C3 C8 C7 172.9(3)
C6 C7 C8 C3 1.7(5)
P1 O2 C9 C10 -122.56(13)
P1 O2 C9 C1 1.76(19)
C2 C1 C9 O2 -45.74(18)
C2 C1 C9 C10 76.46(17)
O2 C9 C10 C11 17.3(2)
C1 C9 C10 C11 -106.1(2)
O2 C9 C10 C15 -163.82(15)
C1 C9 C10 C15 72.8(2)
C15 C10 C11 C12 -0.5(3)
C9 C10 C11 C12 178.4(2)
C10 C11 C12 C13 0.1(4)
C11 C12 C13 C14 0.8(4)
C12 C13 C14 C15 -1.4(3)
C13 C14 C15 C10 1.0(3)
C11 C10 C15 C14 -0.1(3)
C9 C10 C15 C14 -179.10(17)
O3 P1 C16 O4 165.42(11)
O2 P1 C16 O4 43.14(13)
O1 P1 C16 O4 -70.23(12)
O3 P1 C16 C17 -74.27(13)
O2 P1 C16 C17 163.45(11)
O1 P1 C16 C17 50.08(12)
O9 P2 O7 C20 -134.96(13)
O8 P2 O7 C20 -8.52(15)
C34 P2 O7 C20 103.16(14)
O9 P2 O8 C27 125.24(12)
O7 P2 O8 C27 -1.17(14)
C34 P2 O8 C27 -114.08(13)
C18 O6 C17 O5 -1.1(3)
C18 O6 C17 C16 179.03(14)
O4 C16 C17 O5 20.3(2)
P1 C16 C17 O5 -101.68(18)
O4 C16 C17 O6 -159.85(14)
P1 C16 C17 O6 78.19(15)
P2 O7 C20 C21 -141.54(12)
P2 O7 C20 C19 -17.23(19)
C27 C19 C20 O7 53.62(18)
C27 C19 C20 C21 175.69(14)
O7 C20 C21 C26 -138.25(19)
C19 C20 C21 C26 99.0(2)
O7 C20 C21 C22 46.0(2)
C19 C20 C21 C22 -76.7(2)
C26 C21 C22 C23 2.9(3)
C20 C21 C22 C23 178.64(19)
C21 C22 C23 C24 -0.8(4)
C22 C23 C24 C25 -2.2(4)
C23 C24 C25 C26 3.0(4)
C22 C21 C26 C25 -2.1(4)
C20 C21 C26 C25 -177.9(2)
C24 C25 C26 C21 -0.8(4)
P2 O8 C27 C28 -91.32(14)
P2 O8 C27 C19 34.83(18)
C20 C19 C27 O8 -62.48(17)
C20 C19 C27 C28 61.39(18)
O8 C27 C28 C33 3.1(2)
C19 C27 C28 C33 -120.22(18)
O8 C27 C28 C29 -176.05(14)
C19 C27 C28 C29 60.66(19)
C33 C28 C29 C30 1.9(3)
C27 C28 C29 C30 -178.93(17)
C28 C29 C30 C31 -1.2(3)
C29 C30 C31 C32 -0.2(3)
C30 C31 C32 C33 1.0(3)
C29 C28 C33 C32 -1.2(3)
C27 C28 C33 C32 179.69(16)
C31 C32 C33 C28 -0.2(3)
O9 P2 C34 O10 -179.56(10)
O7 P2 C34 O10 -55.96(12)
O8 P2 C34 O10 57.94(12)
O9 P2 C34 C35 -56.82(13)
O7 P2 C34 C35 66.78(12)
O8 P2 C34 C35 -179.32(10)
C36 O12 C35 O11 1.2(3)
C36 O12 C35 C34 -179.01(14)
O10 C34 C35 O11 28.6(2)
P2 C34 C35 O11 -91.57(18)
O10 C34 C35 O12 -151.21(13)
P2 C34 C35 O12 88.67(14)
